data_4338781
loop_
_publ_author_name
'Gong, Xinghong'
'Huang, Jianhua'
'Chen, Yujin'
'Lin, Yanfu'
'Luo, Zundu'
'Huang, Yidong'

_publ_section_title
;
 Novel Garnet-Structure Ca2GdZr2(AlO4)3:Ce(3+) Phosphor and Its Structural
 Tuning of Optical Properties.
;
_journal_issue 13
_journal_name_full 'Inorganic chemistry'
_journal_page_first 6607
_journal_page_last 6614
_journal_paper_doi 10.1021/ic500153u
_journal_volume 53
_journal_year 2014
_chemical_formula_sum 'Al3 Ca2 Gd O12 Zr2'
_chemical_formula_weight 692.79
_chemical_name_systematic
; 
 ? 
;
_space_group_IT_number 230
_symmetry_cell_setting cubic
_symmetry_space_group_name_Hall '-I 4bd 2c 3'
_symmetry_space_group_name_H-M 'I a -3 d'
_atom_sites_solution_primary direct
_atom_sites_solution_secondary difmap
_audit_creation_method SHELXL-97
_cell_angle_alpha 90.00
_cell_angle_beta 90.00
_cell_angle_gamma 90.00
_cell_formula_units_Z 8
_cell_length_a 12.5057(7)
_cell_length_b 12.5057(7)
_cell_length_c 12.5057(7)
_cell_measurement_temperature 293.15
_cell_measurement_theta_max 27.4972
_cell_measurement_theta_min 3.2581
_cell_volume 1955.80(19)
_computing_cell_refinement 'Bruker XSCANS'
_computing_data_collection 'Bruker XSCANS'
_computing_data_reduction 'Bruker SHELXTL'
_computing_molecular_graphics 'Bruker SHELXTL'
_computing_publication_material 'Bruker SHELXTL'
_computing_structure_refinement 'SHELXL-97 (Sheldrick, 1997)'
_computing_structure_solution 'SHELXS-97 (Sheldrick, 1990)'
_diffrn_ambient_temperature 293(2)
_diffrn_detector_area_resol_mean 14.6306
_diffrn_measured_fraction_theta_full 1.000
_diffrn_measured_fraction_theta_max 1.000
_diffrn_measurement_device_type 'Bruker P4'
_diffrn_measurement_method '\w scans'
_diffrn_radiation_monochromator graphite
_diffrn_radiation_source 'fine-focus sealed tube'
_diffrn_radiation_type MoK\a
_diffrn_radiation_wavelength 0.71073
_diffrn_reflns_av_R_equivalents 0.0431
_diffrn_reflns_av_sigmaI/netI 0.0129
_diffrn_reflns_limit_h_max 15
_diffrn_reflns_limit_h_min -16
_diffrn_reflns_limit_k_max 15
_diffrn_reflns_limit_k_min -16
_diffrn_reflns_limit_l_max 15
_diffrn_reflns_limit_l_min -16
_diffrn_reflns_number 6371
_diffrn_reflns_theta_full 27.50
_diffrn_reflns_theta_max 27.50
_diffrn_reflns_theta_min 3.99
_exptl_absorpt_coefficient_mu 10.184
_exptl_absorpt_correction_T_max 1.0000
_exptl_absorpt_correction_T_min 0.5992
_exptl_absorpt_correction_type multi-scan
_exptl_crystal_density_diffrn 4.706
_exptl_crystal_density_method 'not measured'
_exptl_crystal_F_000 2552
_exptl_crystal_size_max 0.2
_exptl_crystal_size_mid 0.1
_exptl_crystal_size_min 0.05
_refine_diff_density_max 0.309
_refine_diff_density_min -0.400
_refine_diff_density_rms 0.101
_refine_ls_extinction_coef 0.00087(7)
_refine_ls_extinction_expression Fc^*^=kFc[1+0.001xFc^2^\l^3^/sin(2\q)]^-1/4^
_refine_ls_extinction_method SHELXL
_refine_ls_goodness_of_fit_ref 1.164
_refine_ls_matrix_type full
_refine_ls_number_parameters 19
_refine_ls_number_reflns 192
_refine_ls_number_restraints 0
_refine_ls_restrained_S_all 1.164
_refine_ls_R_factor_all 0.0162
_refine_ls_R_factor_gt 0.0162
_refine_ls_shift/su_max 0.000
_refine_ls_shift/su_mean 0.000
_refine_ls_structure_factor_coef Fsqd
_refine_ls_weighting_details 'calc w=1/[\s^2^(Fo^2^)+(0.0121P)^2^+20.2624P] where P=(Fo^2^+2Fc^2^)/3'
_refine_ls_weighting_scheme calc
_refine_ls_wR_factor_gt 0.0417
_refine_ls_wR_factor_ref 0.0417
_reflns_number_gt 192
_reflns_number_total 192
_reflns_threshold_expression >2sigma(I)
_cod_data_source_file ic500153u_si_001.cif
_cod_data_source_block CGZA
_cod_depositor_comments
;
The following automatic conversions were performed:

'_symmetry_cell_setting' value 'Cubic' changed to 'cubic' according
to
/usr/data/users/saulius/crontab/automatic-downloads/rss-feeds/ACS/lib/dictionaries/cif_core.dic
dictionary named 'cif_core.dic' version 2.4.2 from
2011-04-26.

'_exptl_absorpt_correction_type' value 'Multi-scan'
changed to 'multi-scan' according to
/usr/data/users/saulius/crontab/automatic-downloads/rss-feeds/ACS/lib/dictionaries/cif_core.dic
dictionary named 'cif_core.dic' version 2.4.2 from 2011-04-26.

Automatic conversion script
Id: cif_fix_values 2281 2013-09-26 08:29:07Z andrius 

 Adding full bibliography for 4338781.cif.
;
_cod_original_sg_symbol_H-M Ia-3d
_cod_database_code 4338781

loop_
_symmetry_equiv_pos_as_xyz
'x, y, z'
'-x+1/2, -y, z+1/2'
'-x, y+1/2, -z+1/2'
'x+1/2, -y+1/2, -z'
'z, x, y'
'z+1/2, -x+1/2, -y'
'-z+1/2, -x, y+1/2'
'-z, x+1/2, -y+1/2'
'y, z, x'
'-y, z+1/2, -x+1/2'
'y+1/2, -z+1/2, -x'
'-y+1/2, -z, x+1/2'
'y+3/4, x+1/4, -z+1/4'
'-y+3/4, -x+3/4, -z+3/4'
'y+1/4, -x+1/4, z+3/4'
'-y+1/4, x+3/4, z+1/4'
'x+3/4, z+1/4, -y+1/4'
'-x+1/4, z+3/4, y+1/4'
'-x+3/4, -z+3/4, -y+3/4'
'x+1/4, -z+1/4, y+3/4'
'z+3/4, y+1/4, -x+1/4'
'z+1/4, -y+1/4, x+3/4'
'-z+1/4, y+3/4, x+1/4'
'-z+3/4, -y+3/4, -x+3/4'
'x+1/2, y+1/2, z+1/2'
'-x+1, -y+1/2, z+1'
'-x+1/2, y+1, -z+1'
'x+1, -y+1, -z+1/2'
'z+1/2, x+1/2, y+1/2'
'z+1, -x+1, -y+1/2'
'-z+1, -x+1/2, y+1'
'-z+1/2, x+1, -y+1'
'y+1/2, z+1/2, x+1/2'
'-y+1/2, z+1, -x+1'
'y+1, -z+1, -x+1/2'
'-y+1, -z+1/2, x+1'
'y+5/4, x+3/4, -z+3/4'
'-y+5/4, -x+5/4, -z+5/4'
'y+3/4, -x+3/4, z+5/4'
'-y+3/4, x+5/4, z+3/4'
'x+5/4, z+3/4, -y+3/4'
'-x+3/4, z+5/4, y+3/4'
'-x+5/4, -z+5/4, -y+5/4'
'x+3/4, -z+3/4, y+5/4'
'z+5/4, y+3/4, -x+3/4'
'z+3/4, -y+3/4, x+5/4'
'-z+3/4, y+5/4, x+3/4'
'-z+5/4, -y+5/4, -x+5/4'
'-x, -y, -z'
'x-1/2, y, -z-1/2'
'x, -y-1/2, z-1/2'
'-x-1/2, y-1/2, z'
'-z, -x, -y'
'-z-1/2, x-1/2, y'
'z-1/2, x, -y-1/2'
'z, -x-1/2, y-1/2'
'-y, -z, -x'
'y, -z-1/2, x-1/2'
'-y-1/2, z-1/2, x'
'y-1/2, z, -x-1/2'
'-y-3/4, -x-1/4, z-1/4'
'y-3/4, x-3/4, z-3/4'
'-y-1/4, x-1/4, -z-3/4'
'y-1/4, -x-3/4, -z-1/4'
'-x-3/4, -z-1/4, y-1/4'
'x-1/4, -z-3/4, -y-1/4'
'x-3/4, z-3/4, y-3/4'
'-x-1/4, z-1/4, -y-3/4'
'-z-3/4, -y-1/4, x-1/4'
'-z-1/4, y-1/4, -x-3/4'
'z-1/4, -y-3/4, -x-1/4'
'z-3/4, y-3/4, x-3/4'
'-x+1/2, -y+1/2, -z+1/2'
'x, y+1/2, -z'
'x+1/2, -y, z'
'-x, y, z+1/2'
'-z+1/2, -x+1/2, -y+1/2'
'-z, x, y+1/2'
'z, x+1/2, -y'
'z+1/2, -x, y'
'-y+1/2, -z+1/2, -x+1/2'
'y+1/2, -z, x'
'-y, z, x+1/2'
'y, z+1/2, -x'
'-y-1/4, -x+1/4, z+1/4'
'y-1/4, x-1/4, z-1/4'
'-y+1/4, x+1/4, -z-1/4'
'y+1/4, -x-1/4, -z+1/4'
'-x-1/4, -z+1/4, y+1/4'
'x+1/4, -z-1/4, -y+1/4'
'x-1/4, z-1/4, y-1/4'
'-x+1/4, z+1/4, -y-1/4'
'-z-1/4, -y+1/4, x+1/4'
'-z+1/4, y+1/4, -x-1/4'
'z+1/4, -y-1/4, -x+1/4'
'z-1/4, y-1/4, x-1/4'

loop_
_atom_site_label
_atom_site_type_symbol
_atom_site_fract_x
_atom_site_fract_y
_atom_site_fract_z
_atom_site_U_iso_or_equiv
_atom_site_adp_type
_atom_site_occupancy
_atom_site_symmetry_multiplicity
_atom_site_calc_flag
_atom_site_refinement_flags
_atom_site_disorder_group
Zr Zr 0.2500 0.7500 0.2500 0.0051(3) Uani 1 6 d S .
Gd Gd 0.2500 0.6250 0.0000 0.0067(2) Uani 0.344(2) 4 d SP 1
Ca Ca 0.2500 0.6250 0.0000 0.0067(2) Uani 0.66 4 d SP 2
Al Al 0.2500 0.3750 0.0000 0.0036(4) Uani 1 4 d S .
O O 0.34527(16) 0.46656(16) 0.05232(16) 0.0079(5) Uani 1 1 d . .

loop_
_atom_site_aniso_label
_atom_site_aniso_U_11
_atom_site_aniso_U_22
_atom_site_aniso_U_33
_atom_site_aniso_U_23
_atom_site_aniso_U_13
_atom_site_aniso_U_12
Zr 0.0051(3) 0.0051(3) 0.0051(3) 0.00006(14) -0.00006(14) -0.00006(14)
Gd 0.0076(3) 0.0049(3) 0.0076(3) 0.000 -0.0013(2) 0.000
Ca 0.0076(3) 0.0049(3) 0.0076(3) 0.000 -0.0013(2) 0.000
Al 0.0041(5) 0.0027(7) 0.0041(5) 0.000 0.000 0.000
O 0.0075(9) 0.0074(10) 0.0089(10) -0.0004(7) -0.0007(7) -0.0010(8)

loop_
_atom_type_symbol
_atom_type_description
_atom_type_scat_dispersion_real
_atom_type_scat_dispersion_imag
_atom_type_scat_source
O O 0.0106 0.0060 'International Tables Vol C Tables 4.2.6.8 and 6.1.1.4'
Al Al 0.0645 0.0514 'International Tables Vol C Tables 4.2.6.8 and 6.1.1.4'
Ca Ca 0.2262 0.3064 'International Tables Vol C Tables 4.2.6.8 and 6.1.1.4'
Zr Zr -2.9673 0.5597 'International Tables Vol C Tables 4.2.6.8 and 6.1.1.4'
Gd Gd -0.1653 3.9035 'International Tables Vol C Tables 4.2.6.8 and 6.1.1.4'

loop_
_geom_angle_atom_site_label_1
_geom_angle_atom_site_label_2
_geom_angle_atom_site_label_3
_geom_angle
_geom_angle_site_symmetry_1
_geom_angle_site_symmetry_3
O Zr O 92.42(8) 13_455 91_565
O Zr O 87.58(8) 13_455 19
O Zr O 180.0 91_565 19
O Zr O 92.42(8) 13_455 94_556
O Zr O 87.58(8) 91_565 94_556
O Zr O 92.42(8) 19 94_556
O Zr O 87.58(8) 13_455 22_564
O Zr O 92.42(8) 91_565 22_564
O Zr O 87.58(8) 19 22_564
O Zr O 180.000(1) 94_556 22_564
O Zr O 180.00(10) 13_455 85_665
O Zr O 87.58(8) 91_565 85_665
O Zr O 92.42(8) 19 85_665
O Zr O 87.58(8) 94_556 85_665
O Zr O 92.42(8) 22_564 85_665
O Zr Gd 134.08(5) 13_455 73_565
O Zr Gd 92.24(5) 91_565 73_565
O Zr Gd 87.76(5) 19 73_565
O Zr Gd 42.23(5) 94_556 73_565
O Zr Gd 137.77(5) 22_564 73_565
O Zr Gd 45.92(5) 85_665 73_565
O Zr Ca 134.08(5) 13_455 73_565
O Zr Ca 92.24(5) 91_565 73_565
O Zr Ca 87.76(5) 19 73_565
O Zr Ca 42.23(5) 94_556 73_565
O Zr Ca 137.77(5) 22_564 73_565
O Zr Ca 45.92(5) 85_665 73_565
Gd Zr Ca 0.0 73_565 73_565
O Zr Gd 45.92(5) 13_455 .
O Zr Gd 87.76(5) 91_565 .
O Zr Gd 92.24(5) 19 .
O Zr Gd 137.77(5) 94_556 .
O Zr Gd 42.23(5) 22_564 .
O Zr Gd 134.08(5) 85_665 .
Gd Zr Gd 180.0 73_565 .
Ca Zr Gd 180.0 73_565 .
O Zr Gd 92.24(5) 13_455 29_554
O Zr Gd 137.77(5) 91_565 29_554
O Zr Gd 42.23(5) 19 29_554
O Zr Gd 134.08(6) 94_556 29_554
O Zr Gd 45.92(5) 22_564 29_554
O Zr Gd 87.76(5) 85_665 29_554
Gd Zr Gd 113.6 73_565 29_554
Ca Zr Gd 113.6 73_565 29_554
Gd Zr Gd 66.4 . 29_554
O Zr Ca 42.23(5) 13_455 10_655
O Zr Ca 134.08(5) 91_565 10_655
O Zr Ca 45.92(5) 19 10_655
O Zr Ca 87.76(5) 94_556 10_655
O Zr Ca 92.24(5) 22_564 10_655
O Zr Ca 137.77(5) 85_665 10_655
Gd Zr Ca 113.6 73_565 10_655
Ca Zr Ca 113.6 73_565 10_655
Gd Zr Ca 66.4 . 10_655
Gd Zr Ca 66.4 29_554 10_655
O Gd O 161.81(9) 22_564 27_544
O Gd O 114.20(10) 22_564 .
O Gd O 68.90(9) 27_544 .
O Gd O 68.90(9) 22_564 48_454
O Gd O 114.20(9) 27_544 48_454
O Gd O 161.81(9) . 48_454
O Gd O 124.03(4) 22_564 40_544
O Gd O 72.26(8) 27_544 40_544
O Gd O 93.60(6) . 40_544
O Gd O 71.47(9) 48_454 40_544
O Gd O 72.26(8) 22_564 7_564
O Gd O 124.03(4) 27_544 7_564
O Gd O 71.47(9) . 7_564
O Gd O 93.60(6) 48_454 7_564
O Gd O 72.53(9) 40_544 7_564
O Gd O 71.47(9) 22_564 13_455
O Gd O 93.60(6) 27_544 13_455
O Gd O 72.26(8) . 13_455
O Gd O 124.03(4) 48_454 13_455
O Gd O 163.13(9) 40_544 13_455
O Gd O 110.08(9) 7_564 13_455
O Gd O 93.60(6) 22_564 30_455
O Gd O 71.47(9) 27_544 30_455
O Gd O 124.03(4) . 30_455
O Gd O 72.26(8) 48_454 30_455
O Gd O 110.08(9) 40_544 30_455
O Gd O 163.13(9) 7_564 30_455
O Gd O 72.53(9) 13_455 30_455
O Gd Al 145.55(5) 22_564 .
O Gd Al 34.45(5) 27_544 .
O Gd Al 34.45(5) . .
O Gd Al 145.55(5) 48_454 .
O Gd Al 81.57(5) 40_544 .
O Gd Al 98.43(5) 7_564 .
O Gd Al 81.57(5) 13_455 .
O Gd Al 98.43(5) 30_455 .
O Gd Al 34.45(5) 22_564 74
O Gd Al 145.55(5) 27_544 74
O Gd Al 145.55(5) . 74
O Gd Al 34.45(5) 48_454 74
O Gd Al 98.43(5) 40_544 74
O Gd Al 81.57(5) 7_564 74
O Gd Al 98.43(5) 13_455 74
O Gd Al 81.57(5) 30_455 74
Al Gd Al 180.0 . 74
O Gd Zr 35.68(5) 22_564 .
O Gd Zr 127.76(5) 27_544 .
O Gd Zr 97.19(5) . .
O Gd Zr 94.29(5) 48_454 .
O Gd Zr 159.71(5) 40_544 .
O Gd Zr 94.70(4) 7_564 .
O Gd Zr 36.22(4) 13_455 .
O Gd Zr 77.69(4) 30_455 .
Al Gd Zr 116.6 . .
Al Gd Zr 63.4 74 .
O Gd Zr 127.76(5) 22_564 40_544
O Gd Zr 35.68(5) 27_544 40_544
O Gd Zr 94.29(5) . 40_544
O Gd Zr 97.19(5) 48_454 40_544
O Gd Zr 94.70(5) 40_544 40_544
O Gd Zr 159.71(5) 7_564 40_544
O Gd Zr 77.69(4) 13_455 40_544
O Gd Zr 36.22(4) 30_455 40_544
Al Gd Zr 63.4 . 40_544
Al Gd Zr 116.6 74 40_544
Zr Gd Zr 101.5 . 40_544
O Al O 114.53(7) 95_565 .
O Al O 114.53(7) 95_565 27_544
O Al O 99.78(13) . 27_544
O Al O 99.78(13) 95_565 69_665
O Al O 114.53(7) . 69_665
O Al O 114.53(7) 27_544 69_665
O Al Gd 130.11(6) 95_565 .
O Al Gd 49.89(6) . .
O Al Gd 49.89(6) 27_544 .
O Al Gd 130.11(6) 69_665 .
O Al Ca 49.89(6) 95_565 74_545
O Al Ca 130.11(6) . 74_545
O Al Ca 130.11(6) 27_544 74_545
O Al Ca 49.89(6) 69_665 74_545
Gd Al Ca 180.0 . 74_545
O Al Gd 49.89(6) 95_565 74_545
O Al Gd 130.11(6) . 74_545
O Al Gd 130.11(6) 27_544 74_545
O Al Gd 49.89(6) 69_665 74_545
Gd Al Gd 180.0 . 74_545
Ca Al Gd 0.0 74_545 74_545
Al O Zr 129.48(11) . 13_455
Al O Gd 95.66(8) . .
Zr O Gd 102.09(8) 13_455 .
Al O Ca 124.31(10) . 10_655
Zr O Ca 97.86(8) 13_455 10_655
Gd O Ca 101.67(7) . 10_655
Al O Gd 124.31(10) . 10_655
Zr O Gd 97.86(8) 13_455 10_655
Gd O Gd 101.67(7) . 10_655
Ca O Gd 0.0 10_655 10_655

loop_
_geom_bond_atom_site_label_1
_geom_bond_atom_site_label_2
_geom_bond_distance
_geom_bond_site_symmetry_2
Zr O 2.085(2) 13_455
Zr O 2.085(2) 91_565
Zr O 2.085(2) 19
Zr O 2.085(2) 94_556
Zr O 2.085(2) 22_564
Zr O 2.085(2) 85_665
Zr Gd 3.49545(19) 73_565
Zr Ca 3.49545(19) 73_565
Zr Gd 3.4954(2) .
Zr Gd 3.49545(19) 29_554
Zr Ca 3.4954(2) 10_655
Gd O 2.403(2) 22_564
Gd O 2.403(2) 27_544
Gd O 2.403(2) .
Gd O 2.403(2) 48_454
Gd O 2.535(2) 40_544
Gd O 2.535(2) 7_564
Gd O 2.535(2) 13_455
Gd O 2.535(2) 30_455
Gd Al 3.12642(18) .
Gd Al 3.12643(17) 74
Gd Zr 3.4954(2) 40_544
Al O 1.777(2) 95_565
Al O 1.777(2) .
Al O 1.777(2) 27_544
Al O 1.777(2) 69_665
Al Ca 3.12643(17) 74_545
Al Gd 3.12643(17) 74_545
O Zr 2.085(2) 13_455
O Ca 2.535(2) 10_655
O Gd 2.535(2) 10_655
